data_7219970
loop_
_publ_author_name
'Gao, Chun-Yan'
'Ma, Zhong-Ying'
'Zhang, Yong-Po'
'Li, Si-Tong'
'Gu, Wen'
'Liu, Xin'
'Tian, Jin-Lei'
'Xu, Jing-Yuan'
'Zhao, Jin-Zhong'
'Yan, Shi-Ping'

_publ_section_title
;
 Four related Mixed-Ligand Nickel(II) Complexes: Effect of Steric
 Encumbrance on the Structure, DNA/BSA binding, DNA cleavage and
 Cytotoxicity
;
_journal_name_full 'RSC Adv.'
_journal_paper_doi 10.1039/C4RA16755D
_journal_year 2015
_chemical_formula_moiety 'C37 H29 Cl2 N7 Ni O5'
_chemical_formula_sum 'C37 H29 Cl2 N7 Ni O5'
_chemical_formula_weight 781.26
_chemical_name_systematic
;
?
;
_space_group_IT_number 14
_symmetry_cell_setting monoclinic
_symmetry_space_group_name_Hall '-P 2ybc'
_symmetry_space_group_name_H-M 'P 1 21/c 1'
_atom_sites_solution_hydrogens geom
_atom_sites_solution_primary direct
_atom_sites_solution_secondary difmap
_audit_creation_method SHELXL-97
_audit_update_record
;
2012-11-12 deposited with the CCDC.
2015-03-18 downloaded from the CCDC.
;
_cell_angle_alpha 90.00
_cell_angle_beta 92.90(3)
_cell_angle_gamma 90.00
_cell_formula_units_Z 4
_cell_length_a 7.5063(15)
_cell_length_b 22.913(5)
_cell_length_c 20.750(4)
_cell_measurement_reflns_used 5802
_cell_measurement_temperature 113(2)
_cell_measurement_theta_max 29.1868
_cell_measurement_theta_min 2.8365
_cell_volume 3564.3(13)
_computing_cell_refinement 'Bruker XSCANS'
_computing_data_collection 'Bruker XSCANS'
_computing_data_reduction 'Bruker SHELXTL'
_computing_molecular_graphics 'Bruker SHELXTL'
_computing_publication_material 'Bruker SHELXTL'
_computing_structure_refinement 'SHELXL-97 (Sheldrick, 1997)'
_computing_structure_solution 'SHELXS-97 (Sheldrick, 1990)'
_diffrn_ambient_temperature 113(2)
_diffrn_measured_fraction_theta_full 0.999
_diffrn_measured_fraction_theta_max 0.999
_diffrn_measurement_device_type 'Bruker P4'
_diffrn_measurement_method '\w scans'
_diffrn_radiation_monochromator graphite
_diffrn_radiation_source 'fine-focus sealed tube'
_diffrn_radiation_type MoK\a
_diffrn_radiation_wavelength 0.71073
_diffrn_reflns_av_R_equivalents 0.0487
_diffrn_reflns_av_sigmaI/netI 0.0435
_diffrn_reflns_limit_h_max 8
_diffrn_reflns_limit_h_min -8
_diffrn_reflns_limit_k_max 27
_diffrn_reflns_limit_k_min -27
_diffrn_reflns_limit_l_max 24
_diffrn_reflns_limit_l_min -24
_diffrn_reflns_number 26371
_diffrn_reflns_theta_full 25.00
_diffrn_reflns_theta_max 25.00
_diffrn_reflns_theta_min 2.84
_exptl_absorpt_coefficient_mu 0.748
_exptl_absorpt_correction_T_max 0.9707
_exptl_absorpt_correction_T_min 0.914
_exptl_absorpt_correction_type multi-scan
_exptl_crystal_colour blue
_exptl_crystal_density_diffrn 1.456
_exptl_crystal_density_method 'not measured'
_exptl_crystal_description prism
_exptl_crystal_F_000 1608
_exptl_crystal_size_max 0.25
_exptl_crystal_size_mid 0.10
_exptl_crystal_size_min 0.04
_refine_diff_density_max 1.425
_refine_diff_density_min -0.421
_refine_diff_density_rms 0.082
_refine_ls_extinction_method none
_refine_ls_goodness_of_fit_ref 1.040
_refine_ls_hydrogen_treatment constr
_refine_ls_matrix_type full
_refine_ls_number_parameters 470
_refine_ls_number_reflns 6271
_refine_ls_number_restraints 0
_refine_ls_restrained_S_all 1.040
_refine_ls_R_factor_all 0.0777
_refine_ls_R_factor_gt 0.0629
_refine_ls_shift/su_max 0.017
_refine_ls_shift/su_mean 0.002
_refine_ls_structure_factor_coef Fsqd
_refine_ls_weighting_details 'calc w=1/[\s^2^(Fo^2^)+(0.1030P)^2^+4.3028P] where P=(Fo^2^+2Fc^2^)/3'
_refine_ls_weighting_scheme calc
_refine_ls_wR_factor_gt 0.1753
_refine_ls_wR_factor_ref 0.1897
_reflns_number_gt 4937
_reflns_number_total 6271
_reflns_threshold_expression >2sigma(I)
_cod_data_source_file c4ra16755d2.cif
_cod_data_source_block cc
_cod_depositor_comments
;
The following automatic conversions were performed:

'_symmetry_cell_setting' value 'Monoclinic' changed to 'monoclinic'
according to
/usr/data/users/saulius/crontab/automatic-downloads/rss-feeds/RSC/lib/dictionaries/cif_core.dic
dictionary named 'cif_core.dic' version 2.4.2 from 2011-04-26.

Automatic conversion script
Id: cif_fix_values 3105 2015-03-04 15:46:00Z robertas 
;
_cod_original_cell_volume 3564.2(12)
_cod_original_sg_symbol_H-M P21/c
_cod_database_code 7219970

loop_
_symmetry_equiv_pos_as_xyz
'x, y, z'
'-x, y+1/2, -z+1/2'
'-x, -y, -z'
'x, -y-1/2, z-1/2'

loop_
_atom_site_label
_atom_site_type_symbol
_atom_site_fract_x
_atom_site_fract_y
_atom_site_fract_z
_atom_site_U_iso_or_equiv
_atom_site_adp_type
_atom_site_occupancy
_atom_site_symmetry_multiplicity
_atom_site_calc_flag
_atom_site_refinement_flags
Ni1 Ni 0.68579(7) 0.83579(2) 0.00541(3) 0.0388(2) Uani 1 1 d .
Cl1 Cl 0.43713(15) 0.89545(5) -0.02226(8) 0.0655(4) Uani 1 1 d .
Cl2 Cl 0.97957(19) 0.81238(6) 0.27893(6) 0.0629(4) Uani 1 1 d .
O1 O 0.8359(7) 0.8079(3) 0.3183(2) 0.1147(18) Uani 1 1 d .
O2 O 0.9806(11) 0.7656(2) 0.2357(2) 0.141(3) Uani 1 1 d .
O3 O 0.9667(7) 0.86424(18) 0.2419(2) 0.0957(14) Uani 1 1 d .
O4 O 1.1382(9) 0.8097(4) 0.3180(3) 0.153(3) Uani 1 1 d .
O5 O 0.2755(11) 0.9551(7) 0.2914(7) 0.317(8) Uani 1 1 d .
N1 N 0.5804(5) 0.80980(14) 0.09212(17) 0.0406(8) Uani 1 1 d .
N2 N 0.5592(4) 0.75677(15) -0.02182(16) 0.0396(8) Uani 1 1 d .
N3 N 0.3637(5) 0.63931(17) 0.19671(19) 0.0524(10) Uani 1 1 d .
N4 N 0.3631(5) 0.58096(16) 0.0767(2) 0.0534(10) Uani 1 1 d .
N5 N 0.8353(5) 0.90388(14) 0.04834(17) 0.0423(8) Uani 1 1 d .
N6 N 0.9548(4) 0.79200(14) 0.02810(16) 0.0389(8) Uani 1 1 d .
N7 N 0.8008(5) 0.84467(16) -0.08235(17) 0.0464(9) Uani 1 1 d .
C1 C 0.5745(7) 0.8398(2) 0.1467(2) 0.0524(12) Uani 1 1 d .
H1 H 0.6180 0.8788 0.1476 0.063 Uiso 1 1 calc R
C2 C 0.5082(7) 0.8171(2) 0.2020(2) 0.0593(13) Uani 1 1 d .
H2 H 0.5033 0.8406 0.2396 0.071 Uiso 1 1 calc R
C3 C 0.4492(7) 0.7604(2) 0.2026(2) 0.0543(12) Uani 1 1 d .
H3 H 0.4066 0.7437 0.2408 0.065 Uiso 1 1 calc R
C4 C 0.2895(8) 0.5494(2) 0.2478(3) 0.0730(16) Uani 1 1 d .
H4 H 0.2861 0.5683 0.2884 0.088 Uiso 1 1 calc R
C5 C 0.2586(8) 0.4912(3) 0.2428(4) 0.0833(19) Uani 1 1 d .
H5 H 0.2334 0.4698 0.2804 0.100 Uiso 1 1 calc R
C6 C 0.2626(8) 0.4619(3) 0.1843(4) 0.0835(19) Uani 1 1 d .
H6 H 0.2392 0.4212 0.1822 0.100 Uiso 1 1 calc R
C7 C 0.3001(8) 0.4917(2) 0.1299(3) 0.0736(16) Uani 1 1 d .
H7 H 0.3073 0.4713 0.0903 0.088 Uiso 1 1 calc R
C8 C 0.4250(6) 0.6444(2) -0.0382(2) 0.0519(11) Uani 1 1 d .
H8 H 0.3789 0.6060 -0.0443 0.062 Uiso 1 1 calc R
C9 C 0.4751(7) 0.6764(2) -0.0895(2) 0.0534(12) Uani 1 1 d .
H9 H 0.4636 0.6607 -0.1318 0.064 Uiso 1 1 calc R
C10 C 0.5424(6) 0.7317(2) -0.0797(2) 0.0469(10) Uani 1 1 d .
H10 H 0.5788 0.7530 -0.1160 0.056 Uiso 1 1 calc R
C11 C 0.5060(5) 0.72548(16) 0.02922(19) 0.0350(8) Uani 1 1 d .
C12 C 0.5150(5) 0.75527(17) 0.09148(19) 0.0360(9) Uani 1 1 d .
C13 C 0.4530(5) 0.72805(18) 0.1463(2) 0.0414(9) Uani 1 1 d .
C14 C 0.4016(6) 0.66661(17) 0.1421(2) 0.0418(10) Uani 1 1 d .
C15 C 0.3997(5) 0.63708(18) 0.0819(2) 0.0426(10) Uani 1 1 d .
C16 C 0.4428(6) 0.66895(18) 0.0241(2) 0.0436(10) Uani 1 1 d .
C17 C 0.3270(6) 0.5815(2) 0.1917(3) 0.0556(12) Uani 1 1 d .
C18 C 0.3284(6) 0.5521(2) 0.1318(3) 0.0562(12) Uani 1 1 d .
C19 C 0.7938(6) 0.96084(18) 0.0457(2) 0.0503(11) Uani 1 1 d .
H19 H 0.6865 0.9725 0.0230 0.060 Uiso 1 1 calc R
C20 C 0.9005(7) 1.0028(2) 0.0744(3) 0.0611(13) Uani 1 1 d .
H20 H 0.8662 1.0427 0.0726 0.073 Uiso 1 1 calc R
C21 C 1.0574(8) 0.9865(2) 0.1060(3) 0.0654(14) Uani 1 1 d .
H21 H 1.1341 1.0150 0.1257 0.078 Uiso 1 1 calc R
C22 C 1.1021(7) 0.9287(2) 0.1089(2) 0.0565(12) Uani 1 1 d .
H22 H 1.2108 0.9165 0.1302 0.068 Uiso 1 1 calc R
C23 C 0.9873(6) 0.88836(18) 0.0806(2) 0.0430(10) Uani 1 1 d .
C24 C 1.0192(6) 0.82396(18) 0.0878(2) 0.0458(10) Uani 1 1 d .
H24A H 1.1483 0.8166 0.0961 0.055 Uiso 1 1 calc R
H24B H 0.9559 0.8092 0.1252 0.055 Uiso 1 1 calc R
C25 C 0.9412(5) 0.73003(17) 0.0369(2) 0.0377(9) Uani 1 1 d .
C26 C 0.9246(6) 0.70459(19) 0.0969(2) 0.0472(10) Uani 1 1 d .
H26 H 0.9329 0.7282 0.1346 0.057 Uiso 1 1 calc R
C27 C 0.8959(7) 0.6450(2) 0.1025(2) 0.0515(11) Uani 1 1 d .
H27 H 0.8835 0.6287 0.1441 0.062 Uiso 1 1 calc R
C28 C 0.8850(6) 0.6086(2) 0.0492(2) 0.0535(12) Uani 1 1 d .
C29 C 0.8445(9) 0.5449(2) 0.0565(3) 0.0751(16) Uani 1 1 d .
H29A H 0.9164 0.5290 0.0931 0.113 Uiso 1 1 calc R
H29B H 0.8731 0.5242 0.0170 0.113 Uiso 1 1 calc R
H29C H 0.7176 0.5399 0.0641 0.113 Uiso 1 1 calc R
C30 C 0.9100(6) 0.6341(2) -0.0100(2) 0.0525(11) Uani 1 1 d .
H30 H 0.9085 0.6101 -0.0474 0.063 Uiso 1 1 calc R
C31 C 0.9370(6) 0.6934(2) -0.0165(2) 0.0482(11) Uani 1 1 d .
H31 H 0.9529 0.7093 -0.0580 0.058 Uiso 1 1 calc R
C32 C 1.0701(6) 0.8088(2) -0.0251(2) 0.0462(10) Uani 1 1 d .
H32A H 1.1468 0.7752 -0.0351 0.055 Uiso 1 1 calc R
H32B H 1.1493 0.8411 -0.0100 0.055 Uiso 1 1 calc R
C33 C 0.9702(6) 0.82766(17) -0.0861(2) 0.0428(10) Uani 1 1 d .
C34 C 1.0571(8) 0.8304(2) -0.1434(2) 0.0604(13) Uani 1 1 d .
H34 H 1.1787 0.8191 -0.1445 0.073 Uiso 1 1 calc R
C35 C 0.9680(10) 0.8493(3) -0.1979(3) 0.0724(16) Uani 1 1 d .
H35 H 1.0255 0.8508 -0.2377 0.087 Uiso 1 1 calc R
C36 C 0.7919(9) 0.8664(2) -0.1947(3) 0.0728(17) Uani 1 1 d .
H36 H 0.7268 0.8798 -0.2323 0.087 Uiso 1 1 calc R
C37 C 0.7122(7) 0.8640(2) -0.1367(2) 0.0602(13) Uani 1 1 d .
H37 H 0.5916 0.8761 -0.1346 0.072 Uiso 1 1 calc R

loop_
_atom_site_aniso_label
_atom_site_aniso_U_11
_atom_site_aniso_U_22
_atom_site_aniso_U_33
_atom_site_aniso_U_23
_atom_site_aniso_U_13
_atom_site_aniso_U_12
Ni1 0.0330(3) 0.0398(3) 0.0436(4) 0.0054(2) 0.0014(2) -0.0038(2)
Cl1 0.0349(6) 0.0517(7) 0.1087(11) 0.0111(7) -0.0066(6) 0.0000(5)
Cl2 0.0805(9) 0.0653(8) 0.0431(7) -0.0029(6) 0.0052(6) 0.0083(6)
O1 0.102(4) 0.157(5) 0.089(3) 0.032(3) 0.044(3) 0.028(3)
O2 0.297(8) 0.070(3) 0.056(3) -0.014(2) 0.008(4) 0.018(4)
O3 0.149(4) 0.063(2) 0.077(3) 0.009(2) 0.026(3) 0.007(3)
O4 0.112(5) 0.204(7) 0.138(5) 0.025(5) -0.043(4) -0.027(5)
O5 0.107(6) 0.47(2) 0.369(16) -0.124(14) -0.032(8) -0.124(9)
N1 0.0416(19) 0.0402(18) 0.040(2) -0.0028(15) 0.0048(15) -0.0028(15)
N2 0.0376(19) 0.0463(19) 0.0349(18) 0.0015(15) 0.0007(15) -0.0044(15)
N3 0.050(2) 0.050(2) 0.057(2) 0.0128(19) 0.0144(19) 0.0059(18)
N4 0.053(2) 0.043(2) 0.064(3) 0.0070(18) -0.0028(19) -0.0081(17)
N5 0.041(2) 0.0350(17) 0.051(2) 0.0025(15) 0.0027(16) -0.0062(15)
N6 0.0363(18) 0.0443(18) 0.0358(18) 0.0011(15) -0.0014(14) 0.0001(15)
N7 0.045(2) 0.052(2) 0.042(2) 0.0093(16) -0.0049(16) -0.0110(17)
C1 0.059(3) 0.045(2) 0.054(3) -0.009(2) 0.011(2) -0.009(2)
C2 0.075(3) 0.060(3) 0.044(3) -0.012(2) 0.013(2) -0.003(3)
C3 0.065(3) 0.056(3) 0.042(3) 0.002(2) 0.012(2) 0.000(2)
C4 0.084(4) 0.061(3) 0.076(4) 0.027(3) 0.027(3) 0.005(3)
C5 0.085(4) 0.066(4) 0.101(5) 0.044(4) 0.026(4) 0.004(3)
C6 0.086(4) 0.051(3) 0.115(6) 0.025(3) 0.016(4) -0.009(3)
C7 0.083(4) 0.045(3) 0.092(4) 0.018(3) -0.001(3) -0.012(3)
C8 0.059(3) 0.045(2) 0.051(3) -0.008(2) -0.004(2) -0.008(2)
C9 0.057(3) 0.061(3) 0.042(3) -0.003(2) -0.003(2) -0.006(2)
C10 0.046(2) 0.057(3) 0.037(2) 0.004(2) -0.0011(19) -0.007(2)
C11 0.0272(19) 0.038(2) 0.039(2) 0.0020(17) -0.0002(16) -0.0003(16)
C12 0.032(2) 0.037(2) 0.040(2) -0.0005(17) 0.0050(17) 0.0012(16)
C13 0.039(2) 0.044(2) 0.042(2) 0.0024(18) 0.0051(18) 0.0024(18)
C14 0.038(2) 0.041(2) 0.048(3) 0.0068(18) 0.0099(19) -0.0008(17)
C15 0.037(2) 0.041(2) 0.050(3) 0.0031(19) 0.0002(19) -0.0015(17)
C16 0.037(2) 0.045(2) 0.050(3) 0.0008(19) 0.0012(19) -0.0053(18)
C17 0.048(3) 0.049(3) 0.070(3) 0.019(2) 0.014(2) 0.002(2)
C18 0.050(3) 0.047(2) 0.072(3) 0.013(2) 0.004(2) -0.006(2)
C19 0.049(3) 0.041(2) 0.060(3) 0.007(2) 0.002(2) -0.0048(19)
C20 0.075(4) 0.038(2) 0.070(3) 0.002(2) 0.003(3) -0.001(2)
C21 0.074(4) 0.050(3) 0.071(4) -0.008(3) -0.011(3) -0.015(3)
C22 0.050(3) 0.056(3) 0.062(3) -0.007(2) -0.011(2) -0.008(2)
C23 0.039(2) 0.046(2) 0.044(2) -0.0036(18) 0.0010(19) -0.0012(18)
C24 0.047(3) 0.044(2) 0.044(2) -0.0015(19) -0.012(2) 0.0014(19)
C25 0.034(2) 0.040(2) 0.039(2) 0.0017(17) -0.0017(17) 0.0025(17)
C26 0.055(3) 0.048(2) 0.038(2) 0.0012(19) -0.002(2) 0.005(2)
C27 0.068(3) 0.047(2) 0.040(2) 0.008(2) 0.001(2) 0.005(2)
C28 0.053(3) 0.046(2) 0.061(3) 0.000(2) -0.001(2) 0.010(2)
C29 0.097(4) 0.045(3) 0.083(4) 0.002(3) 0.002(3) 0.005(3)
C30 0.062(3) 0.051(3) 0.044(3) -0.009(2) 0.002(2) 0.005(2)
C31 0.052(3) 0.052(3) 0.040(2) 0.0020(19) 0.003(2) 0.002(2)
C32 0.034(2) 0.054(3) 0.051(3) 0.000(2) 0.0053(19) -0.0058(19)
C33 0.048(3) 0.039(2) 0.042(2) 0.0024(18) 0.0060(19) -0.0136(18)
C34 0.065(3) 0.067(3) 0.050(3) -0.004(2) 0.019(3) -0.012(2)
C35 0.102(5) 0.073(4) 0.043(3) 0.003(3) 0.010(3) -0.027(3)
C36 0.104(5) 0.069(3) 0.043(3) 0.016(3) -0.013(3) -0.023(3)
C37 0.064(3) 0.061(3) 0.055(3) 0.019(2) -0.008(2) -0.010(2)

loop_
_atom_type_symbol
_atom_type_description
_atom_type_scat_dispersion_real
_atom_type_scat_dispersion_imag
_atom_type_scat_source
C C 0.0033 0.0016 'International Tables Vol C Tables 4.2.6.8 and 6.1.1.4'
H H 0.0000 0.0000 'International Tables Vol C Tables 4.2.6.8 and 6.1.1.4'
N N 0.0061 0.0033 'International Tables Vol C Tables 4.2.6.8 and 6.1.1.4'
O O 0.0106 0.0060 'International Tables Vol C Tables 4.2.6.8 and 6.1.1.4'
Ni Ni 0.3393 1.1124 'International Tables Vol C Tables 4.2.6.8 and 6.1.1.4'
Cl Cl 0.1484 0.1585 'International Tables Vol C Tables 4.2.6.8 and 6.1.1.4'

loop_
_geom_angle_atom_site_label_1
_geom_angle_atom_site_label_2
_geom_angle_atom_site_label_3
_geom_angle
N7 Ni1 N1 168.98(14)
N7 Ni1 N5 93.59(14)
N1 Ni1 N5 93.68(13)
N7 Ni1 N2 92.94(13)
N1 Ni1 N2 78.51(13)
N5 Ni1 N2 168.01(13)
N7 Ni1 N6 79.63(14)
N1 Ni1 N6 93.83(13)
N5 Ni1 N6 77.88(13)
N2 Ni1 N6 93.44(13)
N7 Ni1 Cl1 95.12(11)
N1 Ni1 Cl1 92.59(10)
N5 Ni1 Cl1 94.14(10)
N2 Ni1 Cl1 95.28(10)
N6 Ni1 Cl1 170.06(9)
O1 Cl2 O2 110.5(4)
O1 Cl2 O4 108.5(4)
O2 Cl2 O4 107.7(5)
O1 Cl2 O3 110.4(3)
O2 Cl2 O3 107.3(3)
O4 Cl2 O3 112.4(4)
C1 N1 C12 117.6(4)
C1 N1 Ni1 128.1(3)
C12 N1 Ni1 114.3(3)
C10 N2 C11 117.3(4)
C10 N2 Ni1 129.3(3)
C11 N2 Ni1 113.0(3)
C14 N3 C17 116.3(4)
C15 N4 C18 117.0(4)
C23 N5 C19 117.9(4)
C23 N5 Ni1 116.0(3)
C19 N5 Ni1 126.0(3)
C25 N6 C32 113.5(3)
C25 N6 C24 113.6(3)
C32 N6 C24 108.2(3)
C25 N6 Ni1 113.1(2)
C32 N6 Ni1 106.0(2)
C24 N6 Ni1 101.6(2)
C33 N7 C37 118.4(4)
C33 N7 Ni1 117.7(3)
C37 N7 Ni1 123.8(3)
N1 C1 C2 123.0(4)
C3 C2 C1 119.7(4)
C2 C3 C13 118.6(4)
C5 C4 C17 119.2(6)
C4 C5 C6 122.1(5)
C7 C6 C5 119.8(5)
C6 C7 C18 120.7(6)
C9 C8 C16 118.9(4)
C8 C9 C10 119.8(4)
N2 C10 C9 123.2(4)
N2 C11 C16 123.3(4)
N2 C11 C12 116.2(3)
C16 C11 C12 120.4(4)
N1 C12 C13 123.0(4)
N1 C12 C11 116.4(3)
C13 C12 C11 120.6(4)
C3 C13 C12 118.0(4)
C3 C13 C14 123.3(4)
C12 C13 C14 118.7(4)
N3 C14 C15 121.9(4)
N3 C14 C13 117.8(4)
C15 C14 C13 120.2(4)
N4 C15 C14 122.0(4)
N4 C15 C16 118.4(4)
C14 C15 C16 119.6(4)
C11 C16 C8 117.4(4)
C11 C16 C15 119.8(4)
C8 C16 C15 122.7(4)
N3 C17 C18 121.5(4)
N3 C17 C4 119.5(5)
C18 C17 C4 119.0(5)
N4 C18 C7 119.5(5)
N4 C18 C17 121.3(4)
C7 C18 C17 119.2(5)
N5 C19 C20 122.3(4)
C19 C20 C21 119.2(5)
C22 C21 C20 119.2(5)
C21 C22 C23 119.0(5)
N5 C23 C22 122.3(4)
N5 C23 C24 115.9(4)
C22 C23 C24 121.7(4)
N6 C24 C23 110.8(3)
C26 C25 C31 117.5(4)
C26 C25 N6 122.7(4)
C31 C25 N6 119.7(4)
C25 C26 C27 120.7(4)
C28 C27 C26 121.9(4)
C30 C28 C27 116.8(4)
C30 C28 C29 122.6(5)
C27 C28 C29 120.6(5)
C31 C30 C28 122.0(4)
C30 C31 C25 121.0(4)
N6 C32 C33 114.5(3)
N7 C33 C34 121.8(4)
N7 C33 C32 118.1(4)
C34 C33 C32 119.9(4)
C35 C34 C33 119.7(6)
C34 C35 C36 118.9(5)
C37 C36 C35 119.4(5)
N7 C37 C36 121.7(5)

loop_
_geom_bond_atom_site_label_1
_geom_bond_atom_site_label_2
_geom_bond_distance
Ni1 N7 2.064(4)
Ni1 N1 2.089(3)
Ni1 N5 2.094(3)
Ni1 N2 2.108(3)
Ni1 N6 2.283(3)
Ni1 Cl1 2.3609(13)
Cl2 O1 1.389(5)
Cl2 O2 1.398(4)
Cl2 O4 1.407(6)
Cl2 O3 1.416(4)
N1 C1 1.328(6)
N1 C12 1.342(5)
N2 C10 1.332(5)
N2 C11 1.356(5)
N3 C14 1.338(5)
N3 C17 1.356(6)
N4 C15 1.318(5)
N4 C18 1.357(6)
N5 C23 1.341(5)
N5 C19 1.342(5)
N6 C25 1.436(5)
N6 C32 1.488(5)
N6 C24 1.497(5)
N7 C33 1.336(6)
N7 C37 1.354(6)
C1 C2 1.375(7)
C2 C3 1.374(7)
C3 C13 1.385(6)
C4 C5 1.357(8)
C4 C17 1.417(7)
C5 C6 1.388(9)
C6 C7 1.359(8)
C7 C18 1.401(7)
C8 C9 1.361(7)
C8 C16 1.411(6)
C9 C10 1.374(6)
C11 C16 1.382(5)
C11 C12 1.460(5)
C12 C13 1.397(6)
C13 C14 1.461(6)
C14 C15 1.419(6)
C15 C16 1.455(6)
C17 C18 1.413(7)
C19 C20 1.368(7)
C20 C21 1.370(7)
C21 C22 1.367(7)
C22 C23 1.374(6)
C23 C24 1.501(6)
C25 C26 1.385(6)
C25 C31 1.389(6)
C26 C27 1.388(6)
C27 C28 1.385(7)
C28 C30 1.381(7)
C28 C29 1.501(7)
C30 C31 1.380(6)
C32 C33 1.501(6)
C33 C34 1.387(7)
C34 C35 1.356(8)
C35 C36 1.384(9)
C36 C37 1.373(8)
